data_7010271
loop_
_publ_author_name
'Sacht, Cheryl'
'Datt, Michael S.'
'Otto, Stefanus'
'Roodt, Andreas'

_publ_section_title
;
 Synthesis, characterisation and coordination chemistry of novel chiral
 N,N-dialkyl-N&#x200A;'-menthyloxycarbonylthioureas. Crystal and
 molecular structures of
 N,N-diethyl-N&#x200A;'-(&#x2212;)-(3R)-menthyloxycarbonylthiourea and
 cis-(S,S)-[Pt(L)Cl(DMSO)] [where
 HL&#x2005;=&#x2005;N-(+)-(3R)-menthyloxycarbonyl-N'-morpholinothiourea
 or N-benzoyl-N',N'-diethylthiourea]
;
_journal_issue 24
_journal_name_full 'Journal of the Chemical Society, Dalton Transactions'
_journal_page_first 4579
_journal_paper_doi 10.1039/b007589m
_journal_year 2000
_chemical_formula_sum 'C16 H30 N2 O2 S'
_chemical_formula_weight 314.48
_chemical_name_systematic
; 
N,N-diethyl-N'-(-)-(1R)-menthyloxycarbonylthiourea 
;
_space_group_IT_number 4
_symmetry_cell_setting monoclinic
_symmetry_space_group_name_Hall 'P 2yb'
_symmetry_space_group_name_H-M 'P 1 21 1'
_atom_sites_solution_hydrogens 'Riding model or placed from Fourier map'
_atom_sites_solution_primary direct
_atom_sites_solution_secondary difmap
_audit_creation_method SHELXL-97
_cell_angle_alpha 90.00
_cell_angle_beta 100.510(10)
_cell_angle_gamma 90.00
_cell_formula_units_Z 4
_cell_length_a 8.8890(10)
_cell_length_b 13.2070(10)
_cell_length_c 16.9110(10)
_cell_measurement_reflns_used 15
_cell_measurement_temperature 293(2)
_cell_measurement_theta_max 23
_cell_measurement_theta_min 12
_cell_volume 1952.0(3)
_computing_cell_refinement 'Syntex P-1 software'
_computing_data_collection 'Syntex P-1 software'
_computing_data_reduction 'Profit (Streltsov & Zavodnik, 1989)'
_computing_molecular_graphics 'ORTEP II (Johnson, 1976)'
_computing_publication_material WORD
_computing_structure_refinement 'SHELXL-97 (Sheldrick, 1997)'
_computing_structure_solution 'SHELXS-97 (Sheldrick, 1990)'
_diffrn_ambient_temperature 293(2)
_diffrn_measured_fraction_theta_full 0.688
_diffrn_measured_fraction_theta_max 0.688
_diffrn_measurement_device_type 'Syntex P-1'
_diffrn_measurement_method theta/2theta
_diffrn_radiation_monochromator graphite
_diffrn_radiation_source 'fine-focus sealed tube'
_diffrn_radiation_type MoK\a
_diffrn_radiation_wavelength 0.71073
_diffrn_reflns_av_R_equivalents 0.0127
_diffrn_reflns_av_sigmaI/netI 0.0240
_diffrn_reflns_limit_h_max 10
_diffrn_reflns_limit_h_min 0
_diffrn_reflns_limit_k_max 0
_diffrn_reflns_limit_k_min -16
_diffrn_reflns_limit_l_max 20
_diffrn_reflns_limit_l_min -20
_diffrn_reflns_number 2769
_diffrn_reflns_theta_full 26.02
_diffrn_reflns_theta_max 26.02
_diffrn_reflns_theta_min 1.97
_diffrn_standards_decay_% 0.4
_diffrn_standards_interval_count 100
_diffrn_standards_number 3
_exptl_absorpt_coefficient_mu 0.172
_exptl_absorpt_correction_T_max 0.983
_exptl_absorpt_correction_T_min 0.943
_exptl_absorpt_correction_type none
_exptl_crystal_colour Colourless
_exptl_crystal_density_diffrn 1.070
_exptl_crystal_density_meas ?
_exptl_crystal_density_method .
_exptl_crystal_description Prism
_exptl_crystal_F_000 688
_exptl_crystal_size_max 0.35
_exptl_crystal_size_mid 0.16
_exptl_crystal_size_min 0.10
_refine_diff_density_max 0.139
_refine_diff_density_min -0.145
_refine_diff_density_rms 0.029
_refine_ls_abs_structure_details 'Flack H D (1983), Acta Cryst. A39, 876-881'
_refine_ls_abs_structure_Flack 0.18(11)
_refine_ls_extinction_method none
_refine_ls_goodness_of_fit_ref 1.058
_refine_ls_hydrogen_treatment mixed
_refine_ls_matrix_type full
_refine_ls_number_parameters 398
_refine_ls_number_reflns 2769
_refine_ls_number_restraints 1
_refine_ls_restrained_S_all 1.058
_refine_ls_R_factor_all 0.0393
_refine_ls_R_factor_gt 0.0385
_refine_ls_shift/su_max 0.003
_refine_ls_shift/su_mean 0.000
_refine_ls_structure_factor_coef Fsqd
_refine_ls_weighting_details 'w=1/[\s^2^(Fo^2^)+(0.0486P)^2^+0.3540P] where P=(Fo^2^+2Fc^2^)/3'
_refine_ls_weighting_scheme calc
_refine_ls_wR_factor_gt 0.0925
_refine_ls_wR_factor_ref 0.0938
_reflns_number_gt 2731
_reflns_number_total 2769
_reflns_threshold_expression >2sigma(I)
_cod_data_source_file b007589m.txt
_cod_data_source_block compound1
_cod_depositor_comments
;
The following automatic conversions were performed:
'_symmetry_cell_setting' value 'Monoclinic' changed to 'monoclinic'
according to '/home/saulius/struct/CIF-dictionaries/cif_core.dic'
dictionary named 'cif_core.dic' version 2.4.1 from
2010-06-29.

'_exptl_absorpt_correction_type' value 'None' changed to
'none' according to '/home/saulius/struct/CIF-dictionaries/cif_core.dic'
dictionary named 'cif_core.dic' version 2.4.1 from 2010-06-29.

Automatic conversion script
Id: cif_fix_enum 1527 2010-12-29 10:47:43Z saulius 
;
_cod_original_sg_symbol_H-M P2(1)
_cod_database_code 7010271

loop_
_symmetry_equiv_pos_as_xyz
'x, y, z'
'-x, y+1/2, -z'

loop_
_atom_site_label
_atom_site_type_symbol
_atom_site_fract_x
_atom_site_fract_y
_atom_site_fract_z
_atom_site_U_iso_or_equiv
_atom_site_adp_type
_atom_site_occupancy
_atom_site_calc_flag
_atom_site_refinement_flags
_atom_site_disorder_assembly
_atom_site_disorder_group
S1 S 0.43163(13) 0.70562(8) 0.55243(6) 0.0644(3) Uani 1 d . . .
O11 O 0.3582(3) 0.6448(3) 0.30047(17) 0.0686(8) Uani 1 d . . .
O12 O 0.1915(3) 0.7753(2) 0.28885(15) 0.0671(9) Uani 1 d . . .
N11 N 0.2593(4) 0.7038(3) 0.4072(2) 0.0512(9) Uani 1 d . . .
H1 H 0.238(4) 0.750(3) 0.420(2) 0.032(12) Uiso 1 d . . .
N12 N 0.3393(3) 0.5461(3) 0.45956(18) 0.0446(8) Uani 1 d . . .
C11 C 0.3426(4) 0.6459(3) 0.4695(2) 0.0464(10) Uani 1 d . . .
C12 C 0.2780(5) 0.7026(4) 0.3286(2) 0.0512(10) Uani 1 d . . .
C13 C 0.4354(4) 0.4809(3) 0.5181(3) 0.0582(11) Uani 1 d . . .
H13A H 0.5263 0.5180 0.5422 0.103(2) Uiso 1 calc R . .
H13B H 0.4677 0.4228 0.4903 0.103(2) Uiso 1 calc R . .
C14 C 0.3549(6) 0.4444(5) 0.5834(3) 0.0880(17) Uani 1 d . . .
H14A H 0.4155 0.3931 0.6144 0.103(2) Uiso 1 calc R . .
H14B H 0.2571 0.4166 0.5598 0.103(2) Uiso 1 calc R . .
H14C H 0.3404 0.5001 0.6177 0.103(2) Uiso 1 calc R . .
C15 C 0.2203(5) 0.4920(3) 0.4020(3) 0.0565(11) Uani 1 d . . .
H15A H 0.1537 0.5416 0.3710 0.103(2) Uiso 1 calc R . .
H15B H 0.1585 0.4521 0.4322 0.103(2) Uiso 1 calc R . .
C16 C 0.2836(6) 0.4229(5) 0.3446(3) 0.0784(14) Uani 1 d . . .
H16A H 0.2007 0.3940 0.3071 0.103(2) Uiso 1 calc R . .
H16B H 0.3421 0.3697 0.3744 0.103(2) Uiso 1 calc R . .
H16C H 0.3483 0.4611 0.3160 0.103(2) Uiso 1 calc R . .
C1A C 0.1846(5) 0.7808(4) 0.2019(2) 0.0646(13) Uani 1 d . . .
H1A H 0.2752 0.7482 0.1878 0.103(2) Uiso 1 calc R . .
C1B C 0.0447(6) 0.7276(4) 0.1614(3) 0.0787(14) Uani 1 d . . .
H1BA H -0.0434 0.7558 0.1800 0.103(2) Uiso 1 calc R . .
H1BB H 0.0520 0.6566 0.1763 0.103(2) Uiso 1 calc R . .
C1C C 0.0204(7) 0.7362(4) 0.0703(3) 0.0859(15) Uani 1 d . . .
H1C H 0.1091 0.7060 0.0523 0.103(2) Uiso 1 calc R . .
C1D C 0.0155(7) 0.8482(4) 0.0489(3) 0.0876(16) Uani 1 d . . .
H1DA H 0.0052 0.8555 -0.0089 0.103(2) Uiso 1 calc R . .
H1DB H -0.0734 0.8789 0.0650 0.103(2) Uiso 1 calc R . .
C1E C 0.1577(6) 0.9028(5) 0.0896(3) 0.0862(16) Uani 1 d . . .
H1EA H 0.1490 0.9739 0.0751 0.103(2) Uiso 1 calc R . .
H1EB H 0.2454 0.8755 0.0701 0.103(2) Uiso 1 calc R . .
C1F C 0.1850(5) 0.8932(4) 0.1816(2) 0.0703(13) Uani 1 d . . .
H1F H 0.0960 0.9233 0.1994 0.103(2) Uiso 1 calc R . .
C1G C 0.3258(7) 0.9499(6) 0.2251(3) 0.106(2) Uani 1 d . . .
H1G H 0.3382 0.9325 0.2822 0.103(2) Uiso 1 calc R . .
C1H C 0.4732(7) 0.9189(9) 0.1971(4) 0.168(4) Uani 1 d . . .
H1HA H 0.5588 0.9517 0.2301 0.103(2) Uiso 1 calc R . .
H1HB H 0.4679 0.9388 0.1421 0.103(2) Uiso 1 calc R . .
H1HC H 0.4856 0.8468 0.2017 0.103(2) Uiso 1 calc R . .
C1I C 0.3060(10) 1.0628(6) 0.2186(5) 0.165(4) Uani 1 d . . .
H1IA H 0.3148 1.0844 0.1655 0.103(2) Uiso 1 calc R . .
H1IB H 0.3836 1.0953 0.2572 0.103(2) Uiso 1 calc R . .
H1IC H 0.2069 1.0809 0.2291 0.103(2) Uiso 1 calc R . .
C1J C -0.1212(9) 0.6817(6) 0.0288(4) 0.138(3) Uani 1 d . . .
H1JA H -0.1189 0.6129 0.0474 0.103(2) Uiso 1 calc R . .
H1JB H -0.1245 0.6824 -0.0283 0.103(2) Uiso 1 calc R . .
H1JC H -0.2103 0.7150 0.0408 0.103(2) Uiso 1 calc R . .
S2 S -0.09218(13) 0.42489(9) 0.55690(6) 0.0656(3) Uani 1 d . . .
O21 O -0.1312(3) 0.4697(3) 0.30913(16) 0.0660(8) Uani 1 d . . .
O22 O -0.3232(3) 0.3557(2) 0.29167(14) 0.0597(8) Uani 1 d . . .
N21 N -0.2587(4) 0.4269(3) 0.41066(18) 0.0491(8) Uani 1 d . . .
H2 H -0.303(4) 0.370(3) 0.427(2) 0.054(12) Uiso 1 d . . .
N22 N -0.1575(4) 0.5822(3) 0.45913(19) 0.0519(9) Uani 1 d . . .
C21 C -0.1707(4) 0.4838(3) 0.4718(2) 0.0450(10) Uani 1 d . . .
C22 C -0.2266(4) 0.4227(4) 0.3338(2) 0.0495(9) Uani 1 d . . .
C23 C -0.2640(5) 0.6397(3) 0.3982(3) 0.0586(11) Uani 1 d . . .
H23A H -0.3205 0.6870 0.4256 0.103(2) Uiso 1 calc R . .
H23B H -0.3373 0.5929 0.3683 0.103(2) Uiso 1 calc R . .
C24 C -0.1880(6) 0.6977(5) 0.3396(3) 0.0800(14) Uani 1 d . . .
H24A H -0.2648 0.7277 0.2991 0.103(2) Uiso 1 calc R . .
H24B H -0.1263 0.6524 0.3147 0.103(2) Uiso 1 calc R . .
H24C H -0.1245 0.7499 0.3677 0.103(2) Uiso 1 calc R . .
C25 C -0.0483(5) 0.6441(4) 0.5167(3) 0.0626(12) Uani 1 d . . .
H25A H 0.0377 0.6020 0.5404 0.103(2) Uiso 1 calc R . .
H25B H -0.0093 0.6985 0.4877 0.103(2) Uiso 1 calc R . .
C26 C -0.1193(6) 0.6880(6) 0.5821(3) 0.0991(19) Uani 1 d . . .
H26A H -0.0435 0.7250 0.6186 0.103(2) Uiso 1 calc R . .
H26B H -0.1596 0.6346 0.6105 0.103(2) Uiso 1 calc R . .
H26C H -0.2006 0.7330 0.5593 0.103(2) Uiso 1 calc R . .
C2A C -0.3040(5) 0.3349(4) 0.2094(2) 0.0578(11) Uani 1 d . . .
H2A H -0.2273 0.3810 0.1947 0.103(2) Uiso 1 calc R . .
C2B C -0.2502(6) 0.2278(4) 0.2056(3) 0.0776(14) Uani 1 d . . .
H2BA H -0.3211 0.1827 0.2254 0.103(2) Uiso 1 calc R . .
H2BB H -0.1509 0.2204 0.2401 0.103(2) Uiso 1 calc R . .
C2C C -0.2380(6) 0.1978(4) 0.1194(3) 0.0840(14) Uani 1 d . . .
H2C H -0.1618 0.2417 0.1016 0.103(2) Uiso 1 calc R . .
C2D C -0.3884(6) 0.2148(5) 0.0649(3) 0.0935(17) Uani 1 d . . .
H2DA H -0.4641 0.1693 0.0800 0.103(2) Uiso 1 calc R . .
H2DB H -0.3784 0.1991 0.0101 0.103(2) Uiso 1 calc R . .
C2E C -0.4426(6) 0.3232(5) 0.0690(3) 0.0854(16) Uani 1 d . . .
H2EA H -0.5409 0.3309 0.0336 0.103(2) Uiso 1 calc R . .
H2EB H -0.3705 0.3682 0.0501 0.103(2) Uiso 1 calc R . .
C2F C -0.4583(5) 0.3538(4) 0.1547(2) 0.0665(12) Uani 1 d . . .
H2F H -0.5330 0.3081 0.1719 0.103(2) Uiso 1 calc R . .
C2G C -0.5166(6) 0.4627(4) 0.1608(3) 0.0879(16) Uani 1 d . . .
H2G H -0.5120 0.4771 0.2180 0.103(2) Uiso 1 calc R . .
C2H C -0.4228(9) 0.5425(5) 0.1289(4) 0.128(2) Uani 1 d . . .
H2HA H -0.4629 0.6083 0.1376 0.103(2) Uiso 1 calc R . .
H2HB H -0.4271 0.5322 0.0723 0.103(2) Uiso 1 calc R . .
H2HC H -0.3185 0.5381 0.1564 0.103(2) Uiso 1 calc R . .
C2I C -0.6834(7) 0.4711(7) 0.1202(4) 0.140(3) Uani 1 d . . .
H2IA H -0.7418 0.4192 0.1404 0.103(2) Uiso 1 calc R . .
H2IB H -0.6914 0.4632 0.0632 0.103(2) Uiso 1 calc R . .
H2IC H -0.7223 0.5364 0.1314 0.103(2) Uiso 1 calc R . .
C2J C -0.1858(8) 0.0891(5) 0.1155(4) 0.136(3) Uani 1 d . . .
H2JA H -0.0906 0.0799 0.1520 0.103(2) Uiso 1 calc R . .
H2JB H -0.1719 0.0739 0.0617 0.103(2) Uiso 1 calc R . .
H2JC H -0.2616 0.0446 0.1301 0.103(2) Uiso 1 calc R . .

loop_
_atom_site_aniso_label
_atom_site_aniso_U_11
_atom_site_aniso_U_22
_atom_site_aniso_U_33
_atom_site_aniso_U_23
_atom_site_aniso_U_13
_atom_site_aniso_U_12
S1 0.0697(7) 0.0530(7) 0.0620(7) -0.0029(6) -0.0110(5) 0.0003(6)
O11 0.0792(19) 0.073(2) 0.0574(17) 0.0143(16) 0.0242(15) 0.0260(18)
O12 0.088(2) 0.072(2) 0.0443(16) 0.0184(16) 0.0185(14) 0.0328(19)
N11 0.061(2) 0.044(2) 0.049(2) 0.002(2) 0.0087(16) 0.011(2)
N12 0.0437(17) 0.042(2) 0.0449(19) 0.0046(16) 0.0007(14) 0.0009(15)
C11 0.040(2) 0.046(3) 0.052(2) 0.005(2) 0.0091(18) 0.0024(18)
C12 0.057(2) 0.052(3) 0.046(2) 0.013(2) 0.0131(18) 0.009(2)
C13 0.054(2) 0.050(3) 0.066(3) 0.009(2) -0.002(2) 0.008(2)
C14 0.089(3) 0.094(4) 0.076(3) 0.040(3) 0.001(3) -0.005(3)
C15 0.055(2) 0.054(3) 0.058(3) -0.002(2) 0.003(2) -0.003(2)
C16 0.092(3) 0.067(3) 0.077(3) -0.009(3) 0.014(3) 0.002(3)
C1A 0.083(3) 0.074(3) 0.037(2) 0.014(2) 0.010(2) 0.025(3)
C1B 0.112(4) 0.062(3) 0.064(3) 0.002(3) 0.020(3) 0.012(3)
C1C 0.104(4) 0.088(4) 0.063(3) -0.008(3) 0.006(3) 0.013(3)
C1D 0.116(4) 0.094(4) 0.047(2) 0.009(3) 0.001(3) 0.022(3)
C1E 0.112(4) 0.089(4) 0.055(3) 0.028(3) 0.009(3) 0.007(3)
C1F 0.082(3) 0.077(3) 0.049(2) 0.014(2) 0.004(2) 0.005(3)
C1G 0.109(4) 0.136(6) 0.065(3) 0.026(3) -0.004(3) -0.035(4)
C1H 0.092(4) 0.277(12) 0.128(5) 0.051(7) 0.002(4) -0.052(6)
C1I 0.221(9) 0.139(7) 0.126(6) 0.004(5) 0.003(6) -0.087(7)
C1J 0.184(7) 0.131(6) 0.093(4) -0.022(4) 0.010(4) -0.031(6)
S2 0.0797(7) 0.0555(7) 0.0523(6) 0.0061(6) -0.0128(5) -0.0104(6)
O21 0.0644(17) 0.076(2) 0.0613(17) -0.0164(16) 0.0214(14) -0.0270(17)
O22 0.0700(17) 0.067(2) 0.0398(14) -0.0066(15) 0.0046(13) -0.0244(17)
N21 0.0567(18) 0.050(2) 0.0387(17) -0.0025(18) 0.0042(14) -0.012(2)
N22 0.0538(19) 0.052(2) 0.049(2) -0.0014(18) 0.0056(16) -0.0020(17)
C21 0.046(2) 0.049(3) 0.038(2) -0.0068(19) 0.0050(17) -0.0033(18)
C22 0.049(2) 0.049(2) 0.048(2) -0.001(2) 0.0021(18) 0.000(2)
C23 0.062(2) 0.051(3) 0.061(3) 0.005(2) 0.007(2) 0.007(2)
C24 0.097(3) 0.065(3) 0.076(3) 0.017(3) 0.008(3) 0.005(3)
C25 0.067(3) 0.054(3) 0.063(3) -0.009(2) 0.003(2) -0.008(2)
C26 0.085(3) 0.109(5) 0.099(4) -0.045(4) 0.007(3) 0.003(4)
C2A 0.066(3) 0.063(3) 0.044(2) -0.005(2) 0.0108(19) -0.009(2)
C2B 0.081(3) 0.076(3) 0.071(3) -0.007(3) 0.001(2) 0.007(3)
C2C 0.089(3) 0.077(3) 0.088(3) -0.025(3) 0.023(3) 0.002(3)
C2D 0.107(4) 0.101(4) 0.073(3) -0.042(3) 0.018(3) -0.015(4)
C2E 0.100(4) 0.104(4) 0.049(3) -0.018(3) 0.004(2) -0.002(3)
C2F 0.074(3) 0.078(3) 0.044(2) -0.006(2) 0.004(2) -0.001(2)
C2G 0.114(4) 0.092(4) 0.055(3) 0.001(3) 0.006(3) 0.022(3)
C2H 0.193(7) 0.089(4) 0.099(5) 0.012(4) 0.014(4) 0.023(5)
C2I 0.134(5) 0.180(8) 0.100(4) 0.006(5) 0.003(4) 0.078(5)
C2J 0.164(6) 0.114(6) 0.138(6) -0.033(5) 0.047(5) 0.033(5)

loop_
_atom_type_symbol
_atom_type_description
_atom_type_scat_dispersion_real
_atom_type_scat_dispersion_imag
_atom_type_scat_source
C C 0.0033 0.0016 'International Tables Vol C Tables 4.2.6.8 and 6.1.1.4'
H H 0.0000 0.0000 'International Tables Vol C Tables 4.2.6.8 and 6.1.1.4'
O O 0.0106 0.0060 'International Tables Vol C Tables 4.2.6.8 and 6.1.1.4'
N N 0.0061 0.0033 'International Tables Vol C Tables 4.2.6.8 and 6.1.1.4'
S S 0.1246 0.1234 'International Tables Vol C Tables 4.2.6.8 and 6.1.1.4'

loop_
_geom_angle_atom_site_label_1
_geom_angle_atom_site_label_2
_geom_angle_atom_site_label_3
_geom_angle
_geom_angle_site_symmetry_1
_geom_angle_site_symmetry_3
_geom_angle_publ_flag
C12 O12 C1A 117.2(3) . . ?
C12 N11 C11 125.6(4) . . ?
C12 N11 H1 113(3) . . ?
C11 N11 H1 113(3) . . ?
C11 N12 C13 120.1(4) . . ?
C11 N12 C15 123.8(3) . . ?
C13 N12 C15 114.7(3) . . ?
N12 C11 N11 116.8(4) . . ?
N12 C11 S1 124.6(3) . . ?
N11 C11 S1 118.5(3) . . ?
O11 C12 O12 126.0(4) . . ?
O11 C12 N11 125.3(4) . . ?
O12 C12 N11 108.7(4) . . ?
N12 C13 C14 112.9(3) . . ?
N12 C13 H13A 109.0 . . ?
C14 C13 H13A 109.0 . . ?
N12 C13 H13B 109.0 . . ?
C14 C13 H13B 109.0 . . ?
H13A C13 H13B 107.8 . . ?
C13 C14 H14A 109.5 . . ?
C13 C14 H14B 109.5 . . ?
H14A C14 H14B 109.5 . . ?
C13 C14 H14C 109.5 . . ?
H14A C14 H14C 109.5 . . ?
H14B C14 H14C 109.5 . . ?
N12 C15 C16 114.0(3) . . ?
N12 C15 H15A 108.8 . . ?
C16 C15 H15A 108.8 . . ?
N12 C15 H15B 108.8 . . ?
C16 C15 H15B 108.8 . . ?
H15A C15 H15B 107.7 . . ?
C15 C16 H16A 109.5 . . ?
C15 C16 H16B 109.5 . . ?
H16A C16 H16B 109.5 . . ?
C15 C16 H16C 109.5 . . ?
H16A C16 H16C 109.5 . . ?
H16B C16 H16C 109.5 . . ?
O12 C1A C1B 108.6(4) . . ?
O12 C1A C1F 105.8(4) . . ?
C1B C1A C1F 113.2(4) . . ?
O12 C1A H1A 109.7 . . ?
C1B C1A H1A 109.7 . . ?
C1F C1A H1A 109.7 . . ?
C1A C1B C1C 112.6(4) . . ?
C1A C1B H1BA 109.1 . . ?
C1C C1B H1BA 109.1 . . ?
C1A C1B H1BB 109.1 . . ?
C1C C1B H1BB 109.1 . . ?
H1BA C1B H1BB 107.8 . . ?
C1J C1C C1B 112.9(5) . . ?
C1J C1C C1D 111.6(5) . . ?
C1B C1C C1D 107.8(4) . . ?
C1J C1C H1C 108.1 . . ?
C1B C1C H1C 108.1 . . ?
C1D C1C H1C 108.1 . . ?
C1E C1D C1C 111.8(4) . . ?
C1E C1D H1DA 109.3 . . ?
C1C C1D H1DA 109.3 . . ?
C1E C1D H1DB 109.3 . . ?
C1C C1D H1DB 109.3 . . ?
H1DA C1D H1DB 107.9 . . ?
C1D C1E C1F 112.8(4) . . ?
C1D C1E H1EA 109.0 . . ?
C1F C1E H1EA 109.0 . . ?
C1D C1E H1EB 109.0 . . ?
C1F C1E H1EB 109.0 . . ?
H1EA C1E H1EB 107.8 . . ?
C1A C1F C1G 113.9(4) . . ?
C1A C1F C1E 107.5(4) . . ?
C1G C1F C1E 114.3(4) . . ?
C1A C1F H1F 106.9 . . ?
C1G C1F H1F 106.9 . . ?
C1E C1F H1F 106.9 . . ?
C1I C1G C1F 112.1(6) . . ?
C1I C1G C1H 109.8(7) . . ?
C1F C1G C1H 113.2(6) . . ?
C1I C1G H1G 107.1 . . ?
C1F C1G H1G 107.1 . . ?
C1H C1G H1G 107.1 . . ?
C1G C1H H1HA 109.5 . . ?
C1G C1H H1HB 109.5 . . ?
H1HA C1H H1HB 109.5 . . ?
C1G C1H H1HC 109.5 . . ?
H1HA C1H H1HC 109.5 . . ?
H1HB C1H H1HC 109.5 . . ?
C1G C1I H1IA 109.5 . . ?
C1G C1I H1IB 109.5 . . ?
H1IA C1I H1IB 109.5 . . ?
C1G C1I H1IC 109.5 . . ?
H1IA C1I H1IC 109.5 . . ?
H1IB C1I H1IC 109.5 . . ?
C1C C1J H1JA 109.5 . . ?
C1C C1J H1JB 109.5 . . ?
H1JA C1J H1JB 109.5 . . ?
C1C C1J H1JC 109.5 . . ?
H1JA C1J H1JC 109.5 . . ?
H1JB C1J H1JC 109.5 . . ?
C22 O22 C2A 117.1(3) . . ?
C22 N21 C21 122.3(3) . . ?
C22 N21 H2 115(2) . . ?
C21 N21 H2 116(2) . . ?
C21 N22 C23 123.5(3) . . ?
C21 N22 C25 120.0(4) . . ?
C23 N22 C25 115.7(4) . . ?
N22 C21 N21 117.5(4) . . ?
N22 C21 S2 124.0(3) . . ?
N21 C21 S2 118.5(3) . . ?
O21 C22 O22 126.0(4) . . ?
O21 C22 N21 126.4(4) . . ?
O22 C22 N21 107.7(3) . . ?
N22 C23 C24 114.4(4) . . ?
N22 C23 H23A 108.7 . . ?
C24 C23 H23A 108.7 . . ?
N22 C23 H23B 108.7 . . ?
C24 C23 H23B 108.7 . . ?
H23A C23 H23B 107.6 . . ?
C23 C24 H24A 109.5 . . ?
C23 C24 H24B 109.5 . . ?
H24A C24 H24B 109.5 . . ?
C23 C24 H24C 109.5 . . ?
H24A C24 H24C 109.5 . . ?
H24B C24 H24C 109.5 . . ?
C26 C25 N22 112.7(4) . . ?
C26 C25 H25A 109.0 . . ?
N22 C25 H25A 109.0 . . ?
C26 C25 H25B 109.0 . . ?
N22 C25 H25B 109.0 . . ?
H25A C25 H25B 107.8 . . ?
C25 C26 H26A 109.5 . . ?
C25 C26 H26B 109.5 . . ?
H26A C26 H26B 109.5 . . ?
C25 C26 H26C 109.5 . . ?
H26A C26 H26C 109.5 . . ?
H26B C26 H26C 109.5 . . ?
O22 C2A C2B 108.2(4) . . ?
O22 C2A C2F 107.4(3) . . ?
C2B C2A C2F 112.8(4) . . ?
O22 C2A H2A 109.5 . . ?
C2B C2A H2A 109.5 . . ?
C2F C2A H2A 109.5 . . ?
C2A C2B C2C 111.3(4) . . ?
C2A C2B H2BA 109.4 . . ?
C2C C2B H2BA 109.4 . . ?
C2A C2B H2BB 109.4 . . ?
C2C C2B H2BB 109.4 . . ?
H2BA C2B H2BB 108.0 . . ?
C2D C2C C2J 111.2(5) . . ?
C2D C2C C2B 109.7(4) . . ?
C2J C2C C2B 111.3(5) . . ?
C2D C2C H2C 108.2 . . ?
C2J C2C H2C 108.2 . . ?
C2B C2C H2C 108.2 . . ?
C2C C2D C2E 111.7(5) . . ?
C2C C2D H2DA 109.3 . . ?
C2E C2D H2DA 109.3 . . ?
C2C C2D H2DB 109.3 . . ?
C2E C2D H2DB 109.3 . . ?
H2DA C2D H2DB 107.9 . . ?
C2D C2E C2F 112.1(4) . . ?
C2D C2E H2EA 109.2 . . ?
C2F C2E H2EA 109.2 . . ?
C2D C2E H2EB 109.2 . . ?
C2F C2E H2EB 109.2 . . ?
H2EA C2E H2EB 107.9 . . ?
C2A C2F C2E 107.6(4) . . ?
C2A C2F C2G 112.9(4) . . ?
C2E C2F C2G 113.5(4) . . ?
C2A C2F H2F 107.5 . . ?
C2E C2F H2F 107.5 . . ?
C2G C2F H2F 107.5 . . ?
C2H C2G C2I 110.2(5) . . ?
C2H C2G C2F 114.6(5) . . ?
C2I C2G C2F 110.6(5) . . ?
C2H C2G H2G 107.0 . . ?
C2I C2G H2G 107.0 . . ?
C2F C2G H2G 107.0 . . ?
C2G C2H H2HA 109.5 . . ?
C2G C2H H2HB 109.5 . . ?
H2HA C2H H2HB 109.5 . . ?
C2G C2H H2HC 109.5 . . ?
H2HA C2H H2HC 109.5 . . ?
H2HB C2H H2HC 109.5 . . ?
C2G C2I H2IA 109.5 . . ?
C2G C2I H2IB 109.5 . . ?
H2IA C2I H2IB 109.5 . . ?
C2G C2I H2IC 109.5 . . ?
H2IA C2I H2IC 109.5 . . ?
H2IB C2I H2IC 109.5 . . ?
C2C C2J H2JA 109.5 . . ?
C2C C2J H2JB 109.5 . . ?
H2JA C2J H2JB 109.5 . . ?
C2C C2J H2JC 109.5 . . ?
H2JA C2J H2JC 109.5 . . ?
H2JB C2J H2JC 109.5 . . ?

loop_
_geom_bond_atom_site_label_1
_geom_bond_atom_site_label_2
_geom_bond_distance
_geom_bond_site_symmetry_2
_geom_bond_publ_flag
S1 C11 1.677(4) . ?
O11 C12 1.200(5) . ?
O12 C12 1.333(5) . ?
O12 C1A 1.463(5) . ?
N11 C12 1.370(5) . ?
N11 C11 1.398(5) . ?
N11 H1 0.69(4) . ?
N12 C11 1.329(6) . ?
N12 C13 1.463(5) . ?
N12 C15 1.483(5) . ?
C13 C14 1.501(6) . ?
C13 H13A 0.9700 . ?
C13 H13B 0.9700 . ?
C14 H14A 0.9600 . ?
C14 H14B 0.9600 . ?
C14 H14C 0.9600 . ?
C15 C16 1.514(6) . ?
C15 H15A 0.9700 . ?
C15 H15B 0.9700 . ?
C16 H16A 0.9600 . ?
C16 H16B 0.9600 . ?
C16 H16C 0.9600 . ?
C1A C1B 1.483(7) . ?
C1A C1F 1.524(7) . ?
C1A H1A 0.9800 . ?
C1B C1C 1.520(6) . ?
C1B H1BA 0.9700 . ?
C1B H1BB 0.9700 . ?
C1C C1J 1.508(8) . ?
C1C C1D 1.522(7) . ?
C1C H1C 0.9800 . ?
C1D C1E 1.508(7) . ?
C1D H1DA 0.9700 . ?
C1D H1DB 0.9700 . ?
C1E C1F 1.536(6) . ?
C1E H1EA 0.9700 . ?
C1E H1EB 0.9700 . ?
C1F C1G 1.527(7) . ?
C1F H1F 0.9800 . ?
C1G C1I 1.504(11) . ?
C1G C1H 1.527(9) . ?
C1G H1G 0.9800 . ?
C1H H1HA 0.9600 . ?
C1H H1HB 0.9600 . ?
C1H H1HC 0.9600 . ?
C1I H1IA 0.9600 . ?
C1I H1IB 0.9600 . ?
C1I H1IC 0.9600 . ?
C1J H1JA 0.9600 . ?
C1J H1JB 0.9600 . ?
C1J H1JC 0.9600 . ?
S2 C21 1.673(4) . ?
O21 C22 1.186(5) . ?
O22 C22 1.343(5) . ?
O22 C2A 1.458(4) . ?
N21 C22 1.382(5) . ?
N21 C21 1.396(5) . ?
N21 H2 0.92(4) . ?
N22 C21 1.326(6) . ?
N22 C23 1.477(5) . ?
N22 C25 1.488(5) . ?
C23 C24 1.506(6) . ?
C23 H23A 0.9700 . ?
C23 H23B 0.9700 . ?
C24 H24A 0.9600 . ?
C24 H24B 0.9600 . ?
C24 H24C 0.9600 . ?
C25 C26 1.487(6) . ?
C25 H25A 0.9700 . ?
C25 H25B 0.9700 . ?
C26 H26A 0.9600 . ?
C26 H26B 0.9600 . ?
C26 H26C 0.9600 . ?
C2A C2B 1.499(7) . ?
C2A C2F 1.528(6) . ?
C2A H2A 0.9800 . ?
C2B C2C 1.533(6) . ?
C2B H2BA 0.9700 . ?
C2B H2BB 0.9700 . ?
C2C C2D 1.496(7) . ?
C2C C2J 1.514(8) . ?
C2C H2C 0.9800 . ?
C2D C2E 1.517(8) . ?
C2D H2DA 0.9700 . ?
C2D H2DB 0.9700 . ?
C2E C2F 1.535(6) . ?
C2E H2EA 0.9700 . ?
C2E H2EB 0.9700 . ?
C2F C2G 1.539(7) . ?
C2F H2F 0.9800 . ?
C2G C2H 1.504(8) . ?
C2G C2I 1.520(7) . ?
C2G H2G 0.9800 . ?
C2H H2HA 0.9600 . ?
C2H H2HB 0.9600 . ?
C2H H2HC 0.9600 . ?
C2I H2IA 0.9600 . ?
C2I H2IB 0.9600 . ?
C2I H2IC 0.9600 . ?
C2J H2JA 0.9600 . ?
C2J H2JB 0.9600 . ?
C2J H2JC 0.9600 . ?

loop_
_geom_torsion_atom_site_label_1
_geom_torsion_atom_site_label_2
_geom_torsion_atom_site_label_3
_geom_torsion_atom_site_label_4
_geom_torsion
_geom_torsion_site_symmetry_1
_geom_torsion_site_symmetry_2
_geom_torsion_site_symmetry_3
_geom_torsion_site_symmetry_4
_geom_torsion_publ_flag
O21 C22 O22 C2A 3.3(6) . . . . ?
C2G C2F C2A O22 58.8(5) . . . . ?
O21 C22 C21 S2 -109.3(4) . . . . ?
C23 N22 C21 N21 19.5(6) . . . . ?
O11 C12 O12 C1A 4.7(7) . . . . ?
C1G C1F C1A O12 59.2(5) . . . . ?
O11 C12 C11 S1 115.0(4) . . . . ?
C15 N12 C11 N11 -19.7(6) . . . . ?

loop_
_cod_related_entry_id
_cod_related_entry_database
_cod_related_entry_code
1 ChemSpider 30652730
